data_4113422
loop_
_publ_author_name
'Nanfeng Zheng'
'Xianhui Bu'
'Pingyun Feng'

_publ_section_title
;
 Nonaqueous Synthesis and Selective Crystallization of Gallium Sulfide
 Clusters into Three-Dimensional Photoluminescent Superlattices
;
_journal_name_full 'Journal of the American Chemical Society'
_journal_page_first 1138
_journal_page_last 1139
_journal_paper_doi 10.1021/ja021274k
_journal_volume 125
_journal_year 2003
_chemical_formula_sum 'In5 S9'
_chemical_formula_weight 862.64
_chemical_name_common UCR-7InS-AEP
_chemical_name_systematic
; 
 ? 
;
_space_group_IT_number 142
_symmetry_cell_setting tetragonal
_symmetry_space_group_name_Hall '-I 4bd 2c'
_symmetry_space_group_name_H-M 'I 41/a c d :2'
_atom_sites_solution_hydrogens geom
_atom_sites_solution_primary direct
_atom_sites_solution_secondary difmap
_audit_creation_method SHELXL-97
_cell_angle_alpha 90.00
_cell_angle_beta 90.00
_cell_angle_gamma 90.00
_cell_formula_units_Z 16
_cell_length_a 20.318(2)
_cell_length_b 20.318(2)
_cell_length_c 31.994(5)
_cell_measurement_temperature 293(2)
_cell_volume 13208(3)
_computing_structure_refinement 'SHELXL-97 (Sheldrick, 1997)'
_computing_structure_solution 'SHELXS-97 (Sheldrick, 1990)'
_diffrn_ambient_temperature 293(2)
_diffrn_measured_fraction_theta_full 1.000
_diffrn_measured_fraction_theta_max 1.000
_diffrn_radiation_monochromator graphite
_diffrn_radiation_source 'fine-focus sealed tube'
_diffrn_radiation_type MoK\a
_diffrn_radiation_wavelength 0.71073
_diffrn_reflns_av_R_equivalents 0.1002
_diffrn_reflns_av_sigmaI/netI 0.0398
_diffrn_reflns_limit_h_max 24
_diffrn_reflns_limit_h_min -24
_diffrn_reflns_limit_k_max 24
_diffrn_reflns_limit_k_min -24
_diffrn_reflns_limit_l_max 38
_diffrn_reflns_limit_l_min -38
_diffrn_reflns_number 51677
_diffrn_reflns_theta_full 25.00
_diffrn_reflns_theta_max 25.00
_diffrn_reflns_theta_min 1.91
_exptl_absorpt_coefficient_mu 3.990
_exptl_crystal_density_diffrn 1.735
_exptl_crystal_F_000 6224
_refine_diff_density_max 1.354
_refine_diff_density_min -0.637
_refine_diff_density_rms 0.259
_refine_ls_extinction_method none
_refine_ls_goodness_of_fit_ref 1.338
_refine_ls_hydrogen_treatment mixed
_refine_ls_matrix_type full
_refine_ls_number_parameters 67
_refine_ls_number_reflns 2915
_refine_ls_number_restraints 0
_refine_ls_restrained_S_all 1.338
_refine_ls_R_factor_all 0.0756
_refine_ls_R_factor_gt 0.0474
_refine_ls_shift/su_max 0.001
_refine_ls_shift/su_mean 0.000
_refine_ls_structure_factor_coef Fsqd
_refine_ls_weighting_details 'calc w=1/[\s^2^(Fo^2^)+(0.1000P)^2^+0.0000P] where P=(Fo^2^+2Fc^2^)/3'
_refine_ls_weighting_scheme calc
_refine_ls_wR_factor_gt 0.1928
_refine_ls_wR_factor_ref 0.2054
_reflns_number_gt 1962
_reflns_number_total 2915
_reflns_threshold_expression >2sigma(I)
_cod_data_source_file ja021274k_7.cif
_cod_data_source_block UCR7InSAEP
_cod_original_sg_symbol_H-M 'I 41/a c d'
_cod_database_code 4113422

loop_
_symmetry_equiv_pos_as_xyz
'x, y, z'
'-x+1/2, -y, z+1/2'
'-y+1/4, x+3/4, z+1/4'
'y+1/4, -x+1/4, z+3/4'
'-x+1/2, y, -z'
'x, -y, -z+1/2'
'y+1/4, x+3/4, -z+3/4'
'-y+1/4, -x+1/4, -z+1/4'
'x+1/2, y+1/2, z+1/2'
'-x+1, -y+1/2, z+1'
'-y+3/4, x+5/4, z+3/4'
'y+3/4, -x+3/4, z+5/4'
'-x+1, y+1/2, -z+1/2'
'x+1/2, -y+1/2, -z+1'
'y+3/4, x+5/4, -z+5/4'
'-y+3/4, -x+3/4, -z+3/4'
'-x, -y, -z'
'x-1/2, y, -z-1/2'
'y-1/4, -x-3/4, -z-1/4'
'-y-1/4, x-1/4, -z-3/4'
'x-1/2, -y, z'
'-x, y, z-1/2'
'-y-1/4, -x-3/4, z-3/4'
'y-1/4, x-1/4, z-1/4'
'-x+1/2, -y+1/2, -z+1/2'
'x, y+1/2, -z'
'y+1/4, -x-1/4, -z+1/4'
'-y+1/4, x+1/4, -z-1/4'
'x, -y+1/2, z+1/2'
'-x+1/2, y+1/2, z'
'-y+1/4, -x-1/4, z-1/4'
'y+1/4, x+1/4, z+1/4'

loop_
_atom_site_label
_atom_site_type_symbol
_atom_site_fract_x
_atom_site_fract_y
_atom_site_fract_z
_atom_site_U_iso_or_equiv
_atom_site_adp_type
_atom_site_occupancy
_atom_site_symmetry_multiplicity
_atom_site_calc_flag
_atom_site_refinement_flags
In1 In 0.03756(4) 0.61315(4) 0.12474(3) 0.0389(3) Uani 1 1 d .
In2 In 0.16867(4) 0.65834(5) 0.03871(3) 0.0419(3) Uani 1 1 d .
In3 In 0.0000 0.7500 0.03411(4) 0.0410(4) Uani 1 2 d S
S4 S -0.04995(16) 0.66251(16) 0.07954(9) 0.0418(8) Uani 1 1 d .
S5 S 0.12161(18) 0.56751(17) 0.08077(11) 0.0526(10) Uani 1 1 d .
S6 S 0.08722(19) 0.7069(2) -0.00891(11) 0.0586(10) Uani 1 1 d .
S7 S -0.00988(19) 0.52682(17) 0.16687(12) 0.0524(10) Uani 1 1 d .
S8 S 0.2500 0.5948(2) 0.0000 0.0482(12) Uani 1 2 d S

loop_
_atom_site_aniso_label
_atom_site_aniso_U_11
_atom_site_aniso_U_22
_atom_site_aniso_U_33
_atom_site_aniso_U_23
_atom_site_aniso_U_13
_atom_site_aniso_U_12
In1 0.0386(6) 0.0373(6) 0.0408(6) 0.0017(4) 0.0063(4) 0.0002(4)
In2 0.0397(6) 0.0449(6) 0.0411(6) -0.0030(4) 0.0092(4) 0.0022(4)
In3 0.0415(8) 0.0465(8) 0.0350(7) 0.000 0.000 0.0060(6)
S4 0.0401(18) 0.0443(19) 0.0410(17) 0.0019(15) 0.0012(14) 0.0020(15)
S5 0.055(2) 0.042(2) 0.061(2) -0.0006(16) 0.0232(18) 0.0029(17)
S6 0.057(2) 0.080(3) 0.0394(19) -0.0030(18) 0.0061(17) 0.021(2)
S7 0.056(2) 0.0373(19) 0.064(2) 0.0104(17) 0.0170(18) 0.0041(16)
S8 0.050(3) 0.037(3) 0.058(3) 0.000 0.027(2) 0.000

loop_
_atom_type_symbol
_atom_type_description
_atom_type_scat_dispersion_real
_atom_type_scat_dispersion_imag
_atom_type_scat_source
S S 0.1246 0.1234 'International Tables Vol C Tables 4.2.6.8 and 6.1.1.4'
In In -0.7276 1.3100 'International Tables Vol C Tables 4.2.6.8 and 6.1.1.4'

loop_
_geom_angle_atom_site_label_1
_geom_angle_atom_site_label_2
_geom_angle_atom_site_label_3
_geom_angle
_geom_angle_site_symmetry_1
_geom_angle_site_symmetry_3
S5 In1 S7 109.33(12) . .
S5 In1 S4 108.79(12) . .
S7 In1 S4 109.29(12) . .
S5 In1 S4 109.05(12) . 20_666
S7 In1 S4 110.34(12) . 20_666
S4 In1 S4 110.02(15) . 20_666
S8 In2 S7 110.34(10) . 20_666
S8 In2 S6 110.77(9) . .
S7 In2 S6 113.07(14) 20_666 .
S8 In2 S5 98.24(12) . .
S7 In2 S5 111.39(13) 20_666 .
S6 In2 S5 112.10(14) . .
S6 In3 S6 110.31(17) . 10_464
S6 In3 S4 106.91(12) . 10_464
S6 In3 S4 111.77(12) 10_464 10_464
S6 In3 S4 111.77(12) . .
S6 In3 S4 106.91(12) 10_464 .
S4 In3 S4 109.24(15) 10_464 .
In1 S4 In1 109.00(11) . 27_465
In1 S4 In3 109.34(12) . .
In1 S4 In3 109.64(13) 27_465 .
In1 S5 In2 107.79(14) . .
In3 S6 In2 106.70(13) . .
In1 S7 In2 105.44(13) . 27_465
In2 S8 In2 115.99(19) 5 .

loop_
_geom_bond_atom_site_label_1
_geom_bond_atom_site_label_2
_geom_bond_distance
_geom_bond_site_symmetry_2
In1 S5 2.399(3) .
In1 S7 2.413(3) .
In1 S4 2.502(3) .
In1 S4 2.507(3) 20_666
In2 S8 2.435(3) .
In2 S7 2.451(4) 20_666
In2 S6 2.456(4) .
In2 S5 2.476(4) .
In3 S6 2.409(3) .
In3 S6 2.409(3) 10_464
In3 S4 2.511(3) 10_464
In3 S4 2.511(3) .
S4 In1 2.507(3) 27_465
S7 In2 2.451(4) 27_465
S8 In2 2.435(3) 5
